data_1518418
loop_
_publ_author_name
'Bigler, Raphael'
'Mezzetti, Antonio'

_publ_section_title
;
 Isonitrile iron(II) complexes with chiral N2P2 macrocycles in the
 enantioselective transfer hydrogenation of ketones.
;
_journal_issue 24
_journal_name_full 'Organic letters'
_journal_page_first 6460
_journal_page_last 6463
_journal_paper_doi 10.1021/ol503295c
_journal_volume 16
_journal_year 2014
_chemical_absolute_configuration rmad
_chemical_formula_sum 'C48 H44 B2 F8 Fe N4 P2'
_chemical_formula_weight 968.28
_chemical_melting_point ?
_chemical_name_common '[Fe(CNPh)(1a)]BF4)2'
_chemical_name_systematic
; 
 ? 
;
_space_group_IT_number 4
_symmetry_cell_setting monoclinic
_symmetry_space_group_name_Hall 'P 2yb'
_symmetry_space_group_name_H-M 'P 1 21 1'
_atom_sites_solution_hydrogens geom
_atom_sites_solution_primary direct
_atom_sites_solution_secondary difmap
_audit_creation_method SHELXL-97
_cell_angle_alpha 90.00
_cell_angle_beta 106.8850(10)
_cell_angle_gamma 90.00
_cell_formula_units_Z 2
_cell_length_a 9.8340(6)
_cell_length_b 19.1669(11)
_cell_length_c 12.3417(7)
_cell_measurement_reflns_used 9385
_cell_measurement_temperature 99(2)
_cell_measurement_theta_max 31.61
_cell_measurement_theta_min 2.24
_cell_volume 2226.0(2)
_computing_cell_refinement 'Bruker SAINT'
_computing_data_collection 'Bruker APEX2'
_computing_data_reduction 'Bruker SAINT'
_computing_molecular_graphics 'Bruker SHELXTL'
_computing_publication_material 'Bruker SHELXTL'
_computing_structure_refinement 'SHELXL-97 (Sheldrick, 2008)'
_computing_structure_solution 'SHELXS-97 (Sheldrick, 2008)'
_diffrn_ambient_temperature 99(2)
_diffrn_measured_fraction_theta_full 1.000
_diffrn_measured_fraction_theta_max 1.000
_diffrn_measurement_device_type 'Bruker APEX-II CCD'
_diffrn_measurement_method '\f and \w scans'
_diffrn_radiation_monochromator graphite
_diffrn_radiation_source 'fine-focus sealed tube'
_diffrn_radiation_type MoK\a
_diffrn_radiation_wavelength 0.71073
_diffrn_reflns_av_R_equivalents 0.0239
_diffrn_reflns_av_sigmaI/netI 0.0345
_diffrn_reflns_limit_h_max 13
_diffrn_reflns_limit_h_min -13
_diffrn_reflns_limit_k_max 25
_diffrn_reflns_limit_k_min -25
_diffrn_reflns_limit_l_max 16
_diffrn_reflns_limit_l_min -16
_diffrn_reflns_number 27312
_diffrn_reflns_theta_full 28.70
_diffrn_reflns_theta_max 28.70
_diffrn_reflns_theta_min 1.72
_diffrn_standards_number 0
_exptl_absorpt_coefficient_mu 0.485
_exptl_absorpt_correction_T_max 0.8860
_exptl_absorpt_correction_T_min 0.7785
_exptl_absorpt_correction_type empirical
_exptl_absorpt_process_details SADABS-2004/1
_exptl_crystal_colour orange
_exptl_crystal_density_diffrn 1.445
_exptl_crystal_density_meas ?
_exptl_crystal_density_method 'not measured'
_exptl_crystal_description block
_exptl_crystal_F_000 996
_exptl_crystal_size_max 0.54
_exptl_crystal_size_mid 0.32
_exptl_crystal_size_min 0.26
_refine_diff_density_max 0.434
_refine_diff_density_min -0.347
_refine_diff_density_rms 0.050
_refine_ls_abs_structure_details 'Flack H D (1983), Acta Cryst. A39, 876-881'
_refine_ls_abs_structure_Flack -0.003(7)
_refine_ls_extinction_method none
_refine_ls_goodness_of_fit_ref 1.033
_refine_ls_hydrogen_treatment mixed
_refine_ls_matrix_type full
_refine_ls_number_parameters 586
_refine_ls_number_reflns 11391
_refine_ls_number_restraints 1
_refine_ls_restrained_S_all 1.033
_refine_ls_R_factor_all 0.0333
_refine_ls_R_factor_gt 0.0290
_refine_ls_shift/su_max 0.001
_refine_ls_shift/su_mean 0.000
_refine_ls_structure_factor_coef Fsqd
_refine_ls_weighting_details 'calc w=1/[\s^2^(Fo^2^)+(0.0420P)^2^+0.2059P] where P=(Fo^2^+2Fc^2^)/3'
_refine_ls_weighting_scheme calc
_refine_ls_wR_factor_gt 0.0708
_refine_ls_wR_factor_ref 0.0730
_reflns_number_gt 10655
_reflns_number_total 11391
_reflns_threshold_expression >2sigma(I)
_cod_data_source_file ol503295c_si_002.cif
_cod_data_source_block newn
_cod_depositor_comments
;
The following automatic conversions were performed:

'_chemical_melting_point' value 'not measured' was changed to '?' -
the value is undefined or not given.

Automatic conversion script
Id: cif_fix_values 2935 2014-11-11 08:27:57Z andrius 

The following automatic conversions were performed:

'_exptl_crystal_density_meas' value 'not measured' was changed to '?'
- the value is perceived as not measured.

Automatic conversion script
Id: cif_fix_values 3008 2015-01-20 13:52:24Z robertas 

 Adding full bibliography for 1518418.cif.
;
_cod_original_sg_symbol_H-M P2(1)
_cod_database_code 1518418

loop_
_symmetry_equiv_pos_as_xyz
'x, y, z'
'-x, y+1/2, -z'

loop_
_atom_site_label
_atom_site_type_symbol
_atom_site_fract_x
_atom_site_fract_y
_atom_site_fract_z
_atom_site_U_iso_or_equiv
_atom_site_adp_type
_atom_site_occupancy
_atom_site_symmetry_multiplicity
_atom_site_calc_flag
_atom_site_refinement_flags
Fe1 Fe 0.10948(2) 0.422289(11) 0.350877(18) 0.01064(5) Uani 1 1 d .
P1 P 0.19923(4) 0.408704(19) 0.21098(4) 0.01241(9) Uani 1 1 d .
P2 P 0.33449(4) 0.41920(2) 0.45894(3) 0.01223(8) Uani 1 1 d .
N1 N 0.05139(15) 0.32352(7) 0.35289(12) 0.0120(3) Uani 1 1 d .
N2 N 0.07308(13) 0.42313(8) 0.50200(11) 0.0122(2) Uani 1 1 d .
N3 N -0.18533(16) 0.45740(8) 0.19819(13) 0.0177(3) Uani 1 1 d .
N4 N 0.10821(17) 0.57557(8) 0.30455(14) 0.0183(3) Uani 1 1 d .
C1 C 0.07539(18) 0.26922(9) 0.30162(15) 0.0134(3) Uani 1 1 d .
H1A H 0.0266 0.2281 0.3116 0.016 Uiso 1 1 calc R
C2 C 0.16910(18) 0.26267(8) 0.22917(14) 0.0141(3) Uani 1 1 d .
C3 C 0.1922(2) 0.19370(9) 0.19909(16) 0.0180(3) Uani 1 1 d .
H3A H 0.1487 0.1562 0.2269 0.022 Uiso 1 1 calc R
C4 C 0.2770(2) 0.17967(9) 0.12985(16) 0.0209(4) Uani 1 1 d .
H4A H 0.2916 0.1328 0.1106 0.025 Uiso 1 1 calc R
C5 C 0.3403(2) 0.23359(10) 0.08888(17) 0.0218(4) Uani 1 1 d .
H5A H 0.3998 0.2239 0.0423 0.026 Uiso 1 1 calc R
C6 C 0.31726(19) 0.30228(9) 0.11553(15) 0.0177(3) Uani 1 1 d .
H6A H 0.3608 0.3392 0.0864 0.021 Uiso 1 1 calc R
C7 C 0.23100(18) 0.31782(9) 0.18454(15) 0.0142(3) Uani 1 1 d .
C8 C 0.10660(18) 0.44456(9) 0.07345(14) 0.0147(3) Uani 1 1 d .
C9 C -0.0105(2) 0.40869(9) 0.00587(15) 0.0205(4) Uani 1 1 d .
H9A H -0.0354 0.3646 0.0299 0.025 Uiso 1 1 calc R
C10 C -0.0911(2) 0.43659(10) -0.09604(17) 0.0261(4) Uani 1 1 d .
H10A H -0.1703 0.4115 -0.1419 0.031 Uiso 1 1 calc R
C11 C -0.0561(2) 0.50136(11) -0.13119(17) 0.0273(4) Uani 1 1 d .
H11A H -0.1110 0.5206 -0.2011 0.033 Uiso 1 1 calc R
C12 C 0.0591(2) 0.53751(11) -0.06370(18) 0.0295(4) Uani 1 1 d .
H12A H 0.0826 0.5820 -0.0871 0.035 Uiso 1 1 calc R
C13 C 0.1409(2) 0.50943(10) 0.03800(17) 0.0225(4) Uani 1 1 d .
H13A H 0.2204 0.5345 0.0835 0.027 Uiso 1 1 calc R
C14 C 0.37699(18) 0.44847(9) 0.25296(15) 0.0161(3) Uani 1 1 d .
H14A H 0.4290 0.4358 0.1981 0.019 Uiso 1 1 calc R
H14B H 0.3689 0.4999 0.2542 0.019 Uiso 1 1 calc R
C15 C 0.45701(16) 0.42141(10) 0.37121(14) 0.0168(3) Uani 1 1 d .
H15A H 0.5384 0.4524 0.4064 0.020 Uiso 1 1 calc R
H15B H 0.4942 0.3740 0.3654 0.020 Uiso 1 1 calc R
C16 C 0.40369(18) 0.35251(9) 0.56576(15) 0.0147(3) Uani 1 1 d .
C17 C 0.4670(2) 0.37023(10) 0.67900(16) 0.0210(4) Uani 1 1 d .
H17A H 0.4738 0.4178 0.7015 0.025 Uiso 1 1 calc R
C18 C 0.5200(2) 0.31862(10) 0.75854(17) 0.0243(4) Uani 1 1 d .
H18A H 0.5627 0.3310 0.8355 0.029 Uiso 1 1 calc R
C19 C 0.5111(2) 0.24895(10) 0.72676(17) 0.0224(4) Uani 1 1 d .
H19A H 0.5476 0.2137 0.7816 0.027 Uiso 1 1 calc R
C20 C 0.4489(2) 0.23107(10) 0.61469(18) 0.0231(4) Uani 1 1 d .
H20A H 0.4428 0.1834 0.5926 0.028 Uiso 1 1 calc R
C21 C 0.3950(2) 0.28271(9) 0.53409(16) 0.0199(4) Uani 1 1 d .
H21A H 0.3522 0.2701 0.4573 0.024 Uiso 1 1 calc R
C22 C 0.35157(19) 0.49861(8) 0.54158(15) 0.0140(3) Uani 1 1 d .
C23 C 0.46578(19) 0.54376(9) 0.55821(15) 0.0184(3) Uani 1 1 d .
H23A H 0.5379 0.5344 0.5231 0.022 Uiso 1 1 calc R
C24 C 0.4758(2) 0.60259(10) 0.62581(17) 0.0214(4) Uani 1 1 d .
H24A H 0.5529 0.6341 0.6346 0.026 Uiso 1 1 calc R
C25 C 0.3737(2) 0.61543(9) 0.68036(16) 0.0200(4) Uani 1 1 d .
H25A H 0.3821 0.6550 0.7282 0.024 Uiso 1 1 calc R
C26 C 0.25872(19) 0.57036(9) 0.66525(15) 0.0176(3) Uani 1 1 d .
H26A H 0.1896 0.5790 0.7037 0.021 Uiso 1 1 calc R
C27 C 0.24432(18) 0.51255(8) 0.59402(15) 0.0147(3) Uani 1 1 d .
C28 C 0.12838(18) 0.46285(8) 0.58676(15) 0.0146(3) Uani 1 1 d .
H28A H 0.0916 0.4599 0.6498 0.018 Uiso 1 1 calc R
C29 C -0.01118(18) 0.36196(8) 0.52057(14) 0.0127(3) Uani 1 1 d .
H29A H 0.0540 0.3312 0.5783 0.015 Uiso 1 1 calc R
C30 C -0.06191(17) 0.32065(8) 0.41095(14) 0.0130(3) Uani 1 1 d .
H30A H -0.1457 0.3462 0.3615 0.016 Uiso 1 1 calc R
C31 C -0.11584(18) 0.24974(8) 0.43553(16) 0.0156(3) Uani 1 1 d .
H31A H -0.0400 0.2244 0.4924 0.019 Uiso 1 1 calc R
H31B H -0.1449 0.2214 0.3655 0.019 Uiso 1 1 calc R
C32 C -0.24367(19) 0.26226(9) 0.48097(16) 0.0182(4) Uani 1 1 d .
H32A H -0.3224 0.2828 0.4201 0.022 Uiso 1 1 calc R
H32B H -0.2767 0.2169 0.5024 0.022 Uiso 1 1 calc R
C33 C -0.2081(2) 0.31090(10) 0.58370(16) 0.0186(4) Uani 1 1 d .
H33A H -0.1431 0.2865 0.6491 0.022 Uiso 1 1 calc R
H33B H -0.2965 0.3218 0.6033 0.022 Uiso 1 1 calc R
C34 C -0.13851(19) 0.37922(9) 0.56296(16) 0.0170(3) Uani 1 1 d .
H34A H -0.2079 0.4077 0.5060 0.020 Uiso 1 1 calc R
H34B H -0.1069 0.4064 0.6341 0.020 Uiso 1 1 calc R
C35 C -0.07668(18) 0.44055(8) 0.25889(14) 0.0139(3) Uani 1 1 d .
C36 C -0.31103(18) 0.48095(9) 0.12183(15) 0.0177(3) Uani 1 1 d .
C37 C -0.3544(2) 0.54903(10) 0.13154(19) 0.0260(4) Uani 1 1 d .
H37A H -0.3021 0.5782 0.1913 0.031 Uiso 1 1 calc R
C38 C -0.4751(2) 0.57338(11) 0.0526(2) 0.0313(5) Uani 1 1 d .
H38A H -0.5053 0.6201 0.0572 0.038 Uiso 1 1 calc R
C39 C -0.5527(2) 0.53019(13) -0.03334(18) 0.0333(5) Uani 1 1 d .
H39A H -0.6345 0.5476 -0.0884 0.040 Uiso 1 1 calc R
C40 C -0.5105(2) 0.46164(14) -0.03864(18) 0.0341(5) Uani 1 1 d .
H40A H -0.5657 0.4317 -0.0961 0.041 Uiso 1 1 calc R
C41 C -0.3889(2) 0.43612(11) 0.03863(16) 0.0261(4) Uani 1 1 d .
H41A H -0.3596 0.3892 0.0348 0.031 Uiso 1 1 calc R
C42 C 0.12064(18) 0.51740(9) 0.33298(15) 0.0147(3) Uani 1 1 d .
C43 C 0.0538(2) 0.63992(9) 0.25694(15) 0.0183(4) Uani 1 1 d .
C44 C 0.1165(2) 0.67294(9) 0.18272(17) 0.0242(4) Uani 1 1 d .
H44A H 0.1992 0.6541 0.1689 0.029 Uiso 1 1 calc R
C45 C 0.0557(3) 0.73387(10) 0.12954(18) 0.0298(5) Uani 1 1 d .
H45A H 0.0968 0.7571 0.0787 0.036 Uiso 1 1 calc R
C46 C -0.0646(2) 0.76089(10) 0.15028(18) 0.0299(5) Uani 1 1 d .
H46A H -0.1064 0.8023 0.1128 0.036 Uiso 1 1 calc R
C47 C -0.1248(2) 0.72806(10) 0.22526(19) 0.0274(4) Uani 1 1 d .
H47A H -0.2068 0.7474 0.2396 0.033 Uiso 1 1 calc R
C48 C -0.0655(2) 0.66695(9) 0.27950(16) 0.0211(4) Uani 1 1 d .
H48A H -0.1062 0.6442 0.3310 0.025 Uiso 1 1 calc R
B1 B 0.1842(2) 0.08146(11) 0.48309(19) 0.0204(4) Uani 1 1 d .
F1 F 0.28786(15) 0.06018(7) 0.57900(11) 0.0374(3) Uani 1 1 d .
F2 F 0.21027(15) 0.14938(6) 0.45838(12) 0.0422(3) Uani 1 1 d .
F3 F 0.18843(17) 0.03932(8) 0.39248(11) 0.0418(3) Uani 1 1 d .
F4 F 0.05191(14) 0.07779(8) 0.50000(14) 0.0454(4) Uani 1 1 d .
B2 B 0.7292(2) 0.24220(11) 0.10305(18) 0.0200(4) Uani 1 1 d .
F5 F 0.83708(14) 0.28668(7) 0.09452(12) 0.0368(3) Uani 1 1 d .
F6 F 0.78756(17) 0.17807(7) 0.14393(12) 0.0406(3) Uani 1 1 d .
F7 F 0.63202(15) 0.23412(8) -0.00282(11) 0.0411(3) Uani 1 1 d .
F8 F 0.66347(14) 0.27084(7) 0.17750(11) 0.0316(3) Uani 1 1 d .

loop_
_atom_site_aniso_label
_atom_site_aniso_U_11
_atom_site_aniso_U_22
_atom_site_aniso_U_33
_atom_site_aniso_U_23
_atom_site_aniso_U_13
_atom_site_aniso_U_12
Fe1 0.01098(10) 0.01007(9) 0.01037(10) 0.00035(9) 0.00231(8) 0.00023(9)
P1 0.01292(19) 0.0130(2) 0.01154(19) 0.00027(14) 0.00386(15) -0.00076(14)
P2 0.01133(17) 0.01252(16) 0.01225(18) -0.00078(17) 0.00249(14) 0.00043(17)
N1 0.0119(6) 0.0123(6) 0.0117(7) 0.0013(5) 0.0033(5) 0.0008(5)
N2 0.0127(6) 0.0114(5) 0.0125(6) 0.0012(6) 0.0038(5) 0.0026(6)
N3 0.0165(7) 0.0189(7) 0.0165(8) 0.0029(6) 0.0031(6) 0.0004(6)
N4 0.0224(8) 0.0140(7) 0.0173(8) 0.0004(6) 0.0041(6) -0.0014(6)
C1 0.0133(8) 0.0122(7) 0.0137(8) 0.0016(6) 0.0021(6) -0.0002(6)
C2 0.0149(8) 0.0144(7) 0.0112(8) -0.0013(6) 0.0008(6) 0.0015(6)
C3 0.0207(9) 0.0142(7) 0.0189(9) -0.0016(7) 0.0054(7) -0.0001(7)
C4 0.0223(9) 0.0190(8) 0.0198(9) -0.0058(7) 0.0037(8) 0.0062(7)
C5 0.0200(9) 0.0267(9) 0.0204(9) -0.0056(7) 0.0086(7) 0.0033(7)
C6 0.0163(8) 0.0207(8) 0.0166(9) -0.0008(7) 0.0057(7) -0.0002(7)
C7 0.0134(8) 0.0160(8) 0.0124(8) -0.0004(6) 0.0027(6) 0.0024(6)
C8 0.0174(8) 0.0171(7) 0.0098(8) 0.0000(6) 0.0045(6) 0.0015(6)
C9 0.0256(9) 0.0180(9) 0.0163(8) 0.0015(7) 0.0036(7) -0.0025(7)
C10 0.0285(10) 0.0277(10) 0.0179(9) -0.0017(7) 0.0003(8) -0.0020(8)
C11 0.0350(11) 0.0283(10) 0.0159(10) 0.0054(8) 0.0030(9) 0.0058(8)
C12 0.0382(12) 0.0232(9) 0.0265(11) 0.0097(8) 0.0087(9) -0.0015(8)
C13 0.0231(9) 0.0217(8) 0.0216(10) 0.0018(7) 0.0047(8) -0.0048(7)
C14 0.0149(8) 0.0181(7) 0.0165(9) -0.0013(6) 0.0067(7) -0.0032(6)
C15 0.0120(7) 0.0194(7) 0.0193(8) -0.0013(8) 0.0048(6) -0.0003(7)
C16 0.0115(8) 0.0161(7) 0.0158(9) 0.0018(6) 0.0030(7) 0.0018(6)
C17 0.0250(10) 0.0198(8) 0.0180(9) -0.0026(7) 0.0060(8) 0.0039(7)
C18 0.0302(10) 0.0267(9) 0.0149(9) 0.0001(7) 0.0050(8) 0.0072(8)
C19 0.0228(9) 0.0221(9) 0.0215(10) 0.0083(7) 0.0052(8) 0.0045(7)
C20 0.0239(10) 0.0143(8) 0.0267(11) 0.0010(7) 0.0006(8) 0.0002(7)
C21 0.0184(9) 0.0187(8) 0.0183(9) -0.0014(7) -0.0017(7) -0.0007(7)
C22 0.0150(8) 0.0129(7) 0.0123(8) -0.0001(6) 0.0012(7) 0.0019(6)
C23 0.0157(8) 0.0197(8) 0.0185(9) -0.0026(7) 0.0030(7) -0.0010(7)
C24 0.0218(10) 0.0169(8) 0.0227(10) -0.0019(7) 0.0023(8) -0.0049(7)
C25 0.0240(9) 0.0139(8) 0.0184(9) -0.0025(7) 0.0002(7) 0.0012(7)
C26 0.0192(8) 0.0159(8) 0.0165(9) 0.0000(6) 0.0033(7) 0.0026(6)
C27 0.0155(8) 0.0141(7) 0.0128(8) 0.0005(6) 0.0013(7) 0.0003(6)
C28 0.0158(8) 0.0154(7) 0.0128(8) 0.0005(6) 0.0045(6) 0.0032(6)
C29 0.0126(8) 0.0127(7) 0.0133(8) 0.0019(6) 0.0045(6) 0.0003(6)
C30 0.0125(7) 0.0127(7) 0.0138(8) 0.0003(6) 0.0040(6) 0.0010(6)
C31 0.0150(8) 0.0148(7) 0.0183(9) -0.0006(6) 0.0069(7) -0.0027(6)
C32 0.0158(8) 0.0177(8) 0.0219(10) -0.0014(7) 0.0065(7) -0.0035(7)
C33 0.0162(8) 0.0233(9) 0.0185(9) 0.0007(7) 0.0086(7) -0.0015(7)
C34 0.0155(8) 0.0187(8) 0.0184(9) -0.0015(7) 0.0074(7) 0.0002(6)
C35 0.0163(8) 0.0130(7) 0.0136(8) 0.0010(6) 0.0062(7) 0.0002(6)
C36 0.0137(8) 0.0218(8) 0.0168(9) 0.0080(7) 0.0035(7) 0.0035(7)
C37 0.0202(9) 0.0188(8) 0.0355(12) 0.0043(8) 0.0029(9) -0.0010(7)
C38 0.0231(10) 0.0275(10) 0.0425(13) 0.0146(9) 0.0083(10) 0.0072(8)
C39 0.0222(10) 0.0558(14) 0.0204(10) 0.0168(10) 0.0040(8) 0.0160(10)
C40 0.0228(10) 0.0590(15) 0.0163(10) -0.0085(9) -0.0011(8) 0.0084(10)
C41 0.0237(9) 0.0316(11) 0.0207(9) -0.0048(8) 0.0029(8) 0.0080(8)
C42 0.0141(8) 0.0181(8) 0.0119(8) -0.0012(6) 0.0038(7) -0.0015(6)
C43 0.0248(9) 0.0110(7) 0.0168(9) 0.0014(6) 0.0027(7) -0.0025(6)
C44 0.0351(11) 0.0172(8) 0.0229(10) -0.0008(7) 0.0125(9) -0.0022(8)
C45 0.0498(13) 0.0185(9) 0.0213(10) 0.0048(8) 0.0105(9) -0.0054(9)
C46 0.0383(12) 0.0173(9) 0.0247(11) 0.0058(8) -0.0058(9) 0.0000(8)
C47 0.0218(10) 0.0201(9) 0.0345(12) -0.0005(8) -0.0010(8) 0.0007(7)
C48 0.0219(9) 0.0170(8) 0.0218(10) -0.0008(7) 0.0023(8) -0.0043(7)
B1 0.0233(11) 0.0178(9) 0.0191(11) -0.0015(8) 0.0045(9) -0.0016(8)
F1 0.0431(8) 0.0446(8) 0.0219(7) 0.0085(5) 0.0054(6) 0.0156(6)
F2 0.0442(8) 0.0231(6) 0.0477(8) 0.0078(6) -0.0049(7) -0.0118(6)
F3 0.0578(9) 0.0423(8) 0.0267(7) -0.0149(6) 0.0145(7) -0.0022(7)
F4 0.0267(7) 0.0556(9) 0.0581(10) -0.0182(7) 0.0189(7) -0.0157(6)
B2 0.0209(10) 0.0220(9) 0.0158(10) 0.0035(8) 0.0032(8) -0.0035(8)
F5 0.0322(7) 0.0390(7) 0.0407(8) 0.0011(6) 0.0127(6) -0.0160(6)
F6 0.0622(10) 0.0252(6) 0.0402(8) 0.0089(6) 0.0241(7) 0.0126(6)
F7 0.0368(8) 0.0625(9) 0.0190(6) -0.0003(6) 0.0002(5) -0.0140(7)
F8 0.0304(7) 0.0365(7) 0.0293(7) 0.0007(5) 0.0109(6) 0.0058(5)

loop_
_atom_type_symbol
_atom_type_description
_atom_type_scat_dispersion_real
_atom_type_scat_dispersion_imag
_atom_type_scat_source
C C 0.0033 0.0016 'International Tables Vol C Tables 4.2.6.8 and 6.1.1.4'
H H 0.0000 0.0000 'International Tables Vol C Tables 4.2.6.8 and 6.1.1.4'
B B 0.0013 0.0007 'International Tables Vol C Tables 4.2.6.8 and 6.1.1.4'
N N 0.0061 0.0033 'International Tables Vol C Tables 4.2.6.8 and 6.1.1.4'
F F 0.0171 0.0103 'International Tables Vol C Tables 4.2.6.8 and 6.1.1.4'
P P 0.1023 0.0942 'International Tables Vol C Tables 4.2.6.8 and 6.1.1.4'
Fe Fe 0.3463 0.8444 'International Tables Vol C Tables 4.2.6.8 and 6.1.1.4'

loop_
_geom_angle_atom_site_label_1
_geom_angle_atom_site_label_2
_geom_angle_atom_site_label_3
_geom_angle
C42 Fe1 C35 79.95(7)
C42 Fe1 N1 167.06(7)
C35 Fe1 N1 87.23(6)
C42 Fe1 N2 97.87(7)
C35 Fe1 N2 98.90(6)
N1 Fe1 N2 82.27(6)
C42 Fe1 P1 88.35(5)
C35 Fe1 P1 95.24(5)
N1 Fe1 P1 94.63(4)
N2 Fe1 P1 165.35(4)
C42 Fe1 P2 90.84(6)
C35 Fe1 P2 170.78(5)
N1 Fe1 P2 101.95(4)
N2 Fe1 P2 81.81(4)
P1 Fe1 P2 84.859(17)
C8 P1 C7 105.15(8)
C8 P1 C14 106.55(8)
C7 P1 C14 104.43(8)
C8 P1 Fe1 119.30(6)
C7 P1 Fe1 112.88(6)
C14 P1 Fe1 107.41(6)
C22 P2 C16 103.19(8)
C22 P2 C15 110.02(8)
C16 P2 C15 105.75(8)
C22 P2 Fe1 103.19(6)
C16 P2 Fe1 123.34(6)
C15 P2 Fe1 110.70(5)
C1 N1 C30 118.71(14)
C1 N1 Fe1 132.73(12)
C30 N1 Fe1 107.46(10)
C28 N2 C29 117.71(13)
C28 N2 Fe1 128.21(12)
C29 N2 Fe1 113.28(10)
C35 N3 C36 176.05(17)
C42 N4 C43 164.00(19)
N1 C1 C2 127.82(15)
C3 C2 C7 118.68(16)
C3 C2 C1 114.79(15)
C7 C2 C1 126.47(15)
C4 C3 C2 121.15(17)
C5 C4 C3 119.96(16)
C4 C5 C6 120.10(17)
C5 C6 C7 121.01(17)
C6 C7 C2 119.06(15)
C6 C7 P1 118.72(13)
C2 C7 P1 122.21(12)
C9 C8 C13 119.14(17)
C9 C8 P1 118.51(13)
C13 C8 P1 122.10(14)
C10 C9 C8 120.62(16)
C9 C10 C11 119.99(18)
C12 C11 C10 119.57(19)
C11 C12 C13 120.60(18)
C12 C13 C8 120.08(18)
C15 C14 P1 108.13(11)
C14 C15 P2 108.98(11)
C21 C16 C17 119.26(16)
C21 C16 P2 119.53(14)
C17 C16 P2 121.21(13)
C18 C17 C16 120.15(17)
C17 C18 C19 120.50(18)
C20 C19 C18 119.63(17)
C19 C20 C21 120.25(18)
C16 C21 C20 120.22(18)
C23 C22 C27 119.64(15)
C23 C22 P2 123.14(13)
C27 C22 P2 117.18(13)
C22 C23 C24 120.61(17)
C25 C24 C23 120.11(17)
C24 C25 C26 120.03(16)
C25 C26 C27 120.47(17)
C26 C27 C22 119.05(16)
C26 C27 C28 119.24(16)
C22 C27 C28 121.24(15)
N2 C28 C27 125.01(15)
N2 C29 C30 109.02(13)
N2 C29 C34 115.46(13)
C30 C29 C34 109.13(14)
N1 C30 C31 118.78(13)
N1 C30 C29 108.09(13)
C31 C30 C29 109.33(13)
C30 C31 C32 107.63(13)
C33 C32 C31 112.53(15)
C32 C33 C34 112.81(15)
C29 C34 C33 108.81(14)
N3 C35 Fe1 173.14(15)
C41 C36 C37 121.91(17)
C41 C36 N3 119.38(16)
C37 C36 N3 118.71(17)
C38 C37 C36 118.7(2)
C37 C38 C39 120.5(2)
C40 C39 C38 119.76(19)
C41 C40 C39 120.9(2)
C40 C41 C36 118.16(19)
N4 C42 Fe1 168.01(16)
C48 C43 C44 121.65(17)
C48 C43 N4 119.18(16)
C44 C43 N4 119.06(17)
C45 C44 C43 118.70(19)
C46 C45 C44 120.2(2)
C45 C46 C47 120.54(18)
C46 C47 C48 120.2(2)
C43 C48 C47 118.70(18)
F2 B1 F4 109.03(17)
F2 B1 F1 109.31(17)
F4 B1 F1 110.44(17)
F2 B1 F3 108.68(17)
F4 B1 F3 110.00(18)
F1 B1 F3 109.34(17)
F8 B2 F7 110.09(17)
F8 B2 F6 109.51(16)
F7 B2 F6 110.06(17)
F8 B2 F5 108.78(17)
F7 B2 F5 109.28(16)
F6 B2 F5 109.10(17)

loop_
_geom_bond_atom_site_label_1
_geom_bond_atom_site_label_2
_geom_bond_distance
Fe1 C42 1.8433(17)
Fe1 C35 1.8856(17)
Fe1 N1 1.9797(14)
Fe1 N2 1.9987(13)
Fe1 P1 2.1710(5)
Fe1 P2 2.2280(4)
P1 C8 1.8124(18)
P1 C7 1.8159(17)
P1 C14 1.8382(17)
P2 C22 1.8125(17)
P2 C16 1.8203(18)
P2 C15 1.8395(15)
N1 C1 1.275(2)
N1 C30 1.491(2)
N2 C28 1.280(2)
N2 C29 1.491(2)
N3 C35 1.159(2)
N3 C36 1.394(2)
N4 C42 1.165(2)
N4 C43 1.404(2)
C1 C2 1.464(2)
C2 C3 1.409(2)
C2 C7 1.409(2)
C3 C4 1.383(3)
C4 C5 1.376(3)
C5 C6 1.391(3)
C6 C7 1.398(2)
C8 C9 1.392(3)
C8 C13 1.392(2)
C9 C10 1.385(3)
C10 C11 1.391(3)
C11 C12 1.382(3)
C12 C13 1.388(3)
C14 C15 1.533(2)
C16 C21 1.390(2)
C16 C17 1.397(3)
C17 C18 1.384(3)
C18 C19 1.387(3)
C19 C20 1.383(3)
C20 C21 1.394(3)
C22 C23 1.385(2)
C22 C27 1.414(2)
C23 C24 1.389(3)
C24 C25 1.384(3)
C25 C26 1.392(3)
C26 C27 1.396(2)
C27 C28 1.468(2)
C29 C30 1.521(2)
C29 C34 1.527(2)
C30 C31 1.521(2)
C31 C32 1.537(2)
C32 C33 1.530(3)
C33 C34 1.533(2)
C36 C41 1.387(3)
C36 C37 1.389(3)
C37 C38 1.380(3)
C38 C39 1.387(3)
C39 C40 1.385(3)
C40 C41 1.384(3)
C43 C48 1.383(3)
C43 C44 1.396(3)
C44 C45 1.387(3)
C45 C46 1.381(3)
C46 C47 1.386(3)
C47 C48 1.390(3)
B1 F2 1.378(2)
B1 F4 1.378(3)
B1 F1 1.380(3)
B1 F3 1.390(2)
B2 F8 1.382(2)
B2 F7 1.385(2)
B2 F6 1.388(2)
B2 F5 1.388(2)

loop_
_geom_torsion_atom_site_label_1
_geom_torsion_atom_site_label_2
_geom_torsion_atom_site_label_3
_geom_torsion_atom_site_label_4
_geom_torsion
C42 Fe1 P1 C8 -59.54(8)
C35 Fe1 P1 C8 20.21(8)
N1 Fe1 P1 C8 107.85(8)
N2 Fe1 P1 C8 -175.08(18)
P2 Fe1 P1 C8 -150.53(7)
C42 Fe1 P1 C7 176.25(8)
C35 Fe1 P1 C7 -104.00(8)
N1 Fe1 P1 C7 -16.36(8)
N2 Fe1 P1 C7 60.71(19)
P2 Fe1 P1 C7 85.26(6)
C42 Fe1 P1 C14 61.68(8)
C35 Fe1 P1 C14 141.43(8)
N1 Fe1 P1 C14 -130.93(7)
N2 Fe1 P1 C14 -53.86(19)
P2 Fe1 P1 C14 -29.31(6)
C42 Fe1 P2 C22 38.17(8)
C35 Fe1 P2 C22 35.4(3)
N1 Fe1 P2 C22 -139.90(7)
N2 Fe1 P2 C22 -59.65(7)
P1 Fe1 P2 C22 126.44(6)
C42 Fe1 P2 C16 153.93(9)
C35 Fe1 P2 C16 151.2(3)
N1 Fe1 P2 C16 -24.15(8)
N2 Fe1 P2 C16 56.10(8)
P1 Fe1 P2 C16 -117.80(7)
C42 Fe1 P2 C15 -79.50(9)
C35 Fe1 P2 C15 -82.3(3)
N1 Fe1 P2 C15 102.43(8)
N2 Fe1 P2 C15 -177.33(8)
P1 Fe1 P2 C15 8.77(7)
C42 Fe1 N1 C1 111.5(3)
C35 Fe1 N1 C1 103.62(17)
N2 Fe1 N1 C1 -157.01(17)
P1 Fe1 N1 C1 8.58(17)
P2 Fe1 N1 C1 -77.13(17)
C42 Fe1 N1 C30 -56.0(3)
C35 Fe1 N1 C30 -63.86(11)
N2 Fe1 N1 C30 35.51(10)
P1 Fe1 N1 C30 -158.90(10)
P2 Fe1 N1 C30 115.39(10)
C42 Fe1 N2 C28 -39.48(15)
C35 Fe1 N2 C28 -120.47(15)
N1 Fe1 N2 C28 153.57(15)
P1 Fe1 N2 C28 74.9(2)
P2 Fe1 N2 C28 50.23(14)
C42 Fe1 N2 C29 151.13(11)
C35 Fe1 N2 C29 70.14(11)
N1 Fe1 N2 C29 -15.81(10)
P1 Fe1 N2 C29 -94.44(19)
P2 Fe1 N2 C29 -119.15(10)
C30 N1 C1 C2 172.53(16)
Fe1 N1 C1 C2 6.2(3)
N1 C1 C2 C3 170.07(18)
N1 C1 C2 C7 -12.8(3)
C7 C2 C3 C4 1.8(3)
C1 C2 C3 C4 179.21(17)
C2 C3 C4 C5 -0.1(3)
C3 C4 C5 C6 -1.0(3)
C4 C5 C6 C7 0.5(3)
C5 C6 C7 C2 1.2(3)
C5 C6 C7 P1 -177.38(15)
C3 C2 C7 C6 -2.3(3)
C1 C2 C7 C6 -179.37(17)
C3 C2 C7 P1 176.21(14)
C1 C2 C7 P1 -0.8(3)
C8 P1 C7 C6 62.83(16)
C14 P1 C7 C6 -49.16(16)
Fe1 P1 C7 C6 -165.51(12)
C8 P1 C7 C2 -115.72(15)
C14 P1 C7 C2 132.29(15)
Fe1 P1 C7 C2 15.94(16)
C7 P1 C8 C9 49.51(15)
C14 P1 C8 C9 159.99(14)
Fe1 P1 C8 C9 -78.37(14)
C7 P1 C8 C13 -136.34(15)
C14 P1 C8 C13 -25.86(17)
Fe1 P1 C8 C13 95.79(15)
C13 C8 C9 C10 0.8(3)
P1 C8 C9 C10 175.11(15)
C8 C9 C10 C11 -0.6(3)
C9 C10 C11 C12 -0.1(3)
C10 C11 C12 C13 0.7(3)
C11 C12 C13 C8 -0.5(3)
C9 C8 C13 C12 -0.2(3)
P1 C8 C13 C12 -174.32(15)
C8 P1 C14 C15 177.95(11)
C7 P1 C14 C15 -71.07(13)
Fe1 P1 C14 C15 49.02(12)
P1 C14 C15 P2 -41.15(15)
C22 P2 C15 C14 -95.05(13)
C16 P2 C15 C14 154.16(12)
Fe1 P2 C15 C14 18.35(14)
C22 P2 C16 C21 173.97(15)
C15 P2 C16 C21 -70.47(16)
Fe1 P2 C16 C21 58.21(16)
C22 P2 C16 C17 -6.80(17)
C15 P2 C16 C17 108.76(16)
Fe1 P2 C16 C17 -122.55(14)
C21 C16 C17 C18 -0.2(3)
P2 C16 C17 C18 -179.45(15)
C16 C17 C18 C19 0.2(3)
C17 C18 C19 C20 0.0(3)
C18 C19 C20 C21 -0.1(3)
C17 C16 C21 C20 0.1(3)
P2 C16 C21 C20 179.31(15)
C19 C20 C21 C16 0.1(3)
C16 P2 C22 C23 96.35(15)
C15 P2 C22 C23 -16.11(18)
Fe1 P2 C22 C23 -134.26(14)
C16 P2 C22 C27 -81.28(15)
C15 P2 C22 C27 166.26(13)
Fe1 P2 C22 C27 48.11(14)
C27 C22 C23 C24 -0.1(3)
P2 C22 C23 C24 -177.63(15)
C22 C23 C24 C25 2.1(3)
C23 C24 C25 C26 -1.7(3)
C24 C25 C26 C27 -0.9(3)
C25 C26 C27 C22 2.9(3)
C25 C26 C27 C28 175.13(16)
C23 C22 C27 C26 -2.4(3)
P2 C22 C27 C26 175.28(13)
C23 C22 C27 C28 -174.50(16)
P2 C22 C27 C28 3.2(2)
C29 N2 C28 C27 162.12(15)
Fe1 N2 C28 C27 -6.9(2)
C26 C27 C28 N2 155.00(17)
C22 C27 C28 N2 -33.0(3)
C28 N2 C29 C30 -177.85(14)
Fe1 N2 C29 C30 -7.26(15)
C28 N2 C29 C34 58.9(2)
Fe1 N2 C29 C34 -130.49(13)
C1 N1 C30 C31 16.8(2)
Fe1 N1 C30 C31 -173.70(12)
C1 N1 C30 C29 141.98(15)
Fe1 N1 C30 C29 -48.48(14)
N2 C29 C30 N1 35.64(17)
C34 C29 C30 N1 162.57(13)
N2 C29 C30 C31 166.29(13)
C34 C29 C30 C31 -66.79(17)
N1 C30 C31 C32 -172.81(14)
C29 C30 C31 C32 62.57(18)
C30 C31 C32 C33 -55.1(2)
C31 C32 C33 C34 51.6(2)
N2 C29 C34 C33 -176.95(14)
C30 C29 C34 C33 59.88(18)
C32 C33 C34 C29 -52.7(2)
C36 N3 C35 Fe1 9(4)
C42 Fe1 C35 N3 27.6(13)
N1 Fe1 C35 N3 -154.2(13)
N2 Fe1 C35 N3 124.1(13)
P1 Fe1 C35 N3 -59.8(13)
P2 Fe1 C35 N3 30.4(15)
C35 N3 C36 C41 113(3)
C35 N3 C36 C37 -66(3)
C41 C36 C37 C38 -3.1(3)
N3 C36 C37 C38 176.88(18)
C36 C37 C38 C39 1.2(3)
C37 C38 C39 C40 1.4(3)
C38 C39 C40 C41 -2.1(3)
C39 C40 C41 C36 0.3(3)
C37 C36 C41 C40 2.3(3)
N3 C36 C41 C40 -177.64(18)
C43 N4 C42 Fe1 29.4(13)
C35 Fe1 C42 N4 -23.9(8)
N1 Fe1 C42 N4 -31.9(10)
N2 Fe1 C42 N4 -121.6(8)
P1 Fe1 C42 N4 71.7(8)
P2 Fe1 C42 N4 156.5(8)
C42 N4 C43 C48 51.5(7)
C42 N4 C43 C44 -124.7(6)
C48 C43 C44 C45 -0.9(3)
N4 C43 C44 C45 175.28(18)
C43 C44 C45 C46 0.0(3)
C44 C45 C46 C47 0.8(3)
C45 C46 C47 C48 -0.8(3)
C44 C43 C48 C47 0.9(3)
N4 C43 C48 C47 -175.26(17)
C46 C47 C48 C43 -0.1(3)
